data_2008304
loop_
_publ_author_name
'Alvaro W. Mombr\'u'
'Ra\'ul A. Mariezcurrena'
'Leopoldo Suescun'
'Helena Pardo'
'Eduardo Manta'
'Carolina Prandi'

_publ_section_title
;
 Two absorption furosemide prodrugs
;
_journal_issue 3
_journal_name_full 'Acta Crystallographica Section C'
_journal_page_first 413
_journal_page_last 416
_journal_paper_doi 10.1107/S010827019801213X
_journal_volume 55
_journal_year 1999
_chemical_formula_moiety 'C20 H17 Cl N2 O7 S'
_chemical_formula_sum 'C20 H17 Cl N2 O7 S'
_chemical_formula_weight 464.87
_chemical_melting_point 452.5(5)
_chemical_name_systematic
;
benzoyloxymethyl 4-chloro-N-furfuryl-5-sulfamoylanthranilate
;
_space_group_IT_number 14
_symmetry_cell_setting monoclinic
_symmetry_space_group_name_Hall '-P 2yn'
_symmetry_space_group_name_H-M 'P 1 21/n 1'
_audit_creation_method SHELXL-97
_cell_angle_alpha 90.00
_cell_angle_beta 94.026(16)
_cell_angle_gamma 90.00
_cell_formula_units_Z 4
_cell_length_a 7.836(2)
_cell_length_b 17.605(10)
_cell_length_c 15.4951(18)
_cell_measurement_reflns_used 25
_cell_measurement_temperature 293(2)
_cell_measurement_theta_max 21.31
_cell_measurement_theta_min 18.79
_cell_volume 2132.3(14)
_computing_cell_refinement 'MSC/AFC Diffractometer Software'
_computing_data_collection 'MSC/AFC Diffractometer Software (Molecular Structure Corporation, 1993)'
_computing_data_reduction 'MSC/AFC Diffractometer Software'
_computing_molecular_graphics 'ZORTEP (Zsolnai & Pritzkow, 1995)'
_computing_publication_material 'PLATON (Spek, 1990)'
_computing_structure_refinement 'SHELXL97 (Sheldrick, 1997)'
_computing_structure_solution 'SHELXS97 (Sheldrick, 1990)'
_diffrn_ambient_temperature 293(2)
_diffrn_measured_fraction_theta_full 0.967
_diffrn_measured_fraction_theta_max 0.967
_diffrn_measurement_device_type 'Rigaku AFC7S'
_diffrn_measurement_method \q/2\q
_diffrn_radiation_monochromator graphite
_diffrn_radiation_source 'fine-focus sealed tube'
_diffrn_radiation_type MoK\a
_diffrn_radiation_wavelength 0.71070
_diffrn_reflns_av_R_equivalents 0.0542
_diffrn_reflns_av_sigmaI/netI 0.0631
_diffrn_reflns_limit_h_max 10
_diffrn_reflns_limit_h_min 0
_diffrn_reflns_limit_k_max 22
_diffrn_reflns_limit_k_min -4
_diffrn_reflns_limit_l_max 20
_diffrn_reflns_limit_l_min -20
_diffrn_reflns_number 6393
_diffrn_reflns_theta_full 27.49
_diffrn_reflns_theta_max 27.49
_diffrn_reflns_theta_min 2.31
_diffrn_standards_decay_% 0
_diffrn_standards_interval_count 150
_diffrn_standards_number 3
_exptl_absorpt_coefficient_mu 0.322
_exptl_absorpt_correction_T_max 0.8820
_exptl_absorpt_correction_T_min 0.7826
_exptl_absorpt_correction_type psi-scan
_exptl_absorpt_process_details 'MSC/AFC Diffractometer Software (Molecular Structure Corporation, 1993)'
_exptl_crystal_colour Colourless
_exptl_crystal_density_diffrn 1.448
_exptl_crystal_density_method 'not measured'
_exptl_crystal_description Rhombohedral
_exptl_crystal_F_000 960
_exptl_crystal_size_max 0.8
_exptl_crystal_size_mid 0.4
_exptl_crystal_size_min 0.4
_refine_diff_density_max 0.680
_refine_diff_density_min -0.603
_refine_ls_extinction_method none
_refine_ls_goodness_of_fit_ref 1.041
_refine_ls_hydrogen_treatment mixed
_refine_ls_matrix_type full
_refine_ls_number_parameters 323
_refine_ls_number_reflns 4886
_refine_ls_number_restraints 53
_refine_ls_restrained_S_all 1.166
_refine_ls_R_factor_all 0.0931
_refine_ls_R_factor_gt 0.0633
_refine_ls_shift/su_max 0.000
_refine_ls_shift/su_mean 0.000
_refine_ls_structure_factor_coef Fsqd
_refine_ls_weighting_details 'w = 1/[\s^2^(Fo^2^)+(0.1355P)^2^+0.4781P] where P=(Fo^2^+2Fc^2^)/3'
_refine_ls_weighting_scheme calc
_refine_ls_wR_factor_ref 0.2155
_reflns_number_gt 3298
_reflns_number_total 4886
_reflns_threshold_expression I>2\s(I)
_cod_data_source_file sx1070.cif
_cod_data_source_block II
_cod_depositor_comments
;
The following automatic conversions were performed:
'_symmetry_cell_setting' value 'Monoclinic' changed to 'monoclinic'
according to '/home/saulius/struct/CIF-dictionaries/cif_core.dic'
dictionary named 'cif_core.dic' version 2.4.1 from 2010-06-29.

Automatic conversion script
Id: cif_fix_enum 1527 2010-12-29 10:47:43Z saulius 

The following automatic conversions were performed:

'_chemical_melting_point' value '452-453 K' was changed to '452.5(5)'
- the average value was taken and precision was estimated.

Automatic conversion script
Id: cif_fix_values 1646 2011-03-28 12:23:43Z adriana 

The following automatic conversions were performed:

'_chemical_melting_point' value '452-453 K' was changed to '452.5(5)'
- the average value was taken and precision was estimated.

Automatic conversion script
Id: cif_fix_values 1715 2011-07-08 13:25:40Z adriana 

The following automatic conversions were performed:

'_refine_ls_weighting_scheme' value 'calc w =
1/[\s^2^(Fo^2^)+(0.1355P)^2^+0.4781P] where P=(Fo^2^+2Fc^2^)/3' was
changed to 'calc'. New tag '_refine_ls_weighting_details' was
created. The value of the new tag was set to 'w =
1/[\s^2^(Fo^2^)+(0.1355P)^2^+0.4781P] where P=(Fo^2^+2Fc^2^)/3'.

Automatic conversion script
Id: cif_fix_values 3143 2015-03-26 13:38:13Z robertas 
;
_cod_original_cell_volume 2132.4(13)
_cod_original_sg_symbol_H-M 'P 21/n'
_cod_database_code 2008304

loop_
_symmetry_equiv_pos_as_xyz
'x, y, z'
'-x+1/2, y+1/2, -z+1/2'
'-x, -y, -z'
'x-1/2, -y-1/2, z-1/2'

loop_
_atom_site_label
_atom_site_fract_x
_atom_site_fract_y
_atom_site_fract_z
_atom_site_U_iso_or_equiv
_atom_site_adp_type
_atom_site_calc_flag
_atom_site_refinement_flags
_atom_site_occupancy
_atom_site_disorder_assembly
_atom_site_disorder_group
_atom_site_type_symbol
C1 -0.2634(4) 0.32661(18) 0.69390(18) 0.0428(6) Uani d . 1 . . C
C2 -0.4254(4) 0.36074(18) 0.7051(2) 0.0451(7) Uani d . 1 . . C
C3 -0.4392(4) 0.4079(2) 0.7787(2) 0.0479(7) Uani d D 1 . . C
H3 -0.546(4) 0.429(2) 0.794(2) 0.058 Uiso d D 1 . . H
C4 -0.3013(4) 0.42005(18) 0.8359(2) 0.0457(7) Uani d . 1 . . C
C5 -0.1405(4) 0.38812(18) 0.82496(18) 0.0415(6) Uani d . 1 . . C
C6 -0.1259(4) 0.34094(18) 0.75446(19) 0.0429(6) Uani d D 1 . . C
H6 -0.020(4) 0.3164(19) 0.746(2) 0.051 Uiso d D 1 . . H
C7 -0.2404(4) 0.27627(19) 0.6201(2) 0.0458(7) Uani d . 1 . . C
O1 -0.3480(3) 0.26110(16) 0.56386(16) 0.0592(7) Uani d . 1 . . O
O2 -0.0788(3) 0.24657(14) 0.62093(14) 0.0515(6) Uani d . 1 . . O
N1 -0.5627(4) 0.34741(19) 0.6499(2) 0.0544(7) Uani d D 1 . . N
H1 -0.543(5) 0.319(2) 0.610(2) 0.056(11) Uiso d D 1 . . H
C8 -0.7282(5) 0.3848(3) 0.6523(3) 0.0615(9) Uani d DU 1 . . C
H8A -0.756(6) 0.394(3) 0.706(2) 0.074 Uiso d D 1 . . H
H8B -0.804(5) 0.349(2) 0.634(3) 0.074 Uiso d D 1 . . H
C9 -0.7395(7) 0.4584(3) 0.6073(3) 0.0844(12) Uani d U 1 . . C
C10 -0.7569(11) 0.5285(4) 0.6343(5) 0.1234(18) Uani d DU 1 . . C
H10 -0.7724(12) 0.5442(7) 0.6940(19) 0.148 Uiso calc RD 1 . . H
C11 -0.7497(13) 0.5771(5) 0.5628(6) 0.144(2) Uani d DU 1 . . C
H11 -0.7616(13) 0.6323(18) 0.5622(6) 0.173 Uiso calc RD 1 . . H
C12 -0.7255(14) 0.5359(5) 0.5013(6) 0.155(2) Uani d DU 1 . . C
H12 -0.7182(14) 0.5541(8) 0.442(2) 0.186 Uiso calc RD 1 . . H
O5 -0.7093(8) 0.4591(3) 0.5263(3) 0.1442(16) Uani d U 1 . . O
C13 -0.0530(5) 0.1930(2) 0.5544(2) 0.0564(8) Uani d D 1 . . C
H13A 0.041(4) 0.167(2) 0.575(3) 0.068 Uiso d D 1 . . H
H13B -0.146(4) 0.165(2) 0.546(3) 0.068 Uiso d D 1 . . H
O3 -0.0256(3) 0.23095(16) 0.47683(15) 0.0568(6) Uani d . 1 . . O
C14 0.1352(5) 0.2536(2) 0.4640(2) 0.0528(8) Uani d . 1 . . C
O4 0.2541(3) 0.24134(19) 0.51524(18) 0.0692(8) Uani d . 1 . . O
C15 0.1423(6) 0.2951(2) 0.3815(2) 0.0648(10) Uani d . 1 . . C
C16 0.2869(8) 0.3340(3) 0.3662(3) 0.0861(14) Uani d D 1 . . C
H16 0.396(5) 0.325(3) 0.398(3) 0.103 Uiso d D 1 . . H
C17 0.2961(12) 0.3774(4) 0.2897(5) 0.117(2) Uani d D 1 . . C
H17 0.397(3) 0.4052(9) 0.2788(6) 0.140 Uiso calc RD 1 . . H
C18 0.1535(13) 0.3785(4) 0.2311(4) 0.112(2) Uani d D 1 . . C
H18 0.1564(13) 0.4086(10) 0.1791(17) 0.135 Uiso calc RD 1 . . H
C19 0.0114(10) 0.3386(4) 0.2450(4) 0.104(2) Uani d D 1 . . C
H19 -0.085(3) 0.3395(4) 0.2022(13) 0.125 Uiso calc RD 1 . . H
C20 0.0019(7) 0.2963(3) 0.3202(3) 0.0780(13) Uani d D 1 . . C
H20 -0.102(5) 0.268(3) 0.330(4) 0.094 Uiso d D 1 . . H
Cl -0.33490(12) 0.47592(6) 0.92566(6) 0.0613(3) Uani d . 1 . . Cl
S 0.04701(10) 0.40838(5) 0.89142(5) 0.0462(3) Uani d . 1 . . S
O6 0.0746(3) 0.48885(15) 0.88979(16) 0.0596(7) Uani d . 1 . . O
O7 0.1760(3) 0.35934(17) 0.86259(16) 0.0650(7) Uani d . 1 . . O
N2 0.0185(4) 0.38665(18) 0.98936(18) 0.0544(7) Uani d D 1 . . N
H2A 0.013(6) 0.3400(17) 0.997(3) 0.065 Uiso d D 1 . . H
H2B -0.028(5) 0.421(2) 1.016(3) 0.065 Uiso d D 1 . . H

loop_
_atom_site_aniso_label
_atom_site_aniso_U_11
_atom_site_aniso_U_22
_atom_site_aniso_U_33
_atom_site_aniso_U_12
_atom_site_aniso_U_13
_atom_site_aniso_U_23
C1 0.0440(15) 0.0471(16) 0.0374(14) -0.0052(13) 0.0041(11) -0.0043(12)
C2 0.0425(15) 0.0509(17) 0.0416(15) -0.0061(13) 0.0012(12) -0.0035(12)
C3 0.0424(16) 0.0545(19) 0.0470(16) -0.0007(14) 0.0030(13) -0.0065(13)
C4 0.0483(16) 0.0493(17) 0.0392(14) -0.0045(13) 0.0020(12) -0.0071(12)
C5 0.0414(14) 0.0473(16) 0.0353(13) -0.0032(12) -0.0021(11) -0.0028(12)
C6 0.0418(15) 0.0492(17) 0.0375(14) -0.0014(13) 0.0014(11) -0.0026(12)
C7 0.0429(15) 0.0506(17) 0.0440(15) -0.0062(13) 0.0038(12) -0.0043(13)
O1 0.0531(14) 0.0721(16) 0.0514(13) -0.0029(12) -0.0032(11) -0.0216(12)
O2 0.0483(12) 0.0612(14) 0.0453(12) -0.0013(10) 0.0049(10) -0.0128(10)
N1 0.0459(15) 0.0666(19) 0.0497(15) -0.0005(13) -0.0027(12) -0.0139(14)
C8 0.0452(17) 0.085(3) 0.0546(19) -0.0016(17) 0.0038(15) -0.0140(18)
C9 0.080(2) 0.099(3) 0.076(2) 0.035(2) 0.021(2) 0.001(2)
C10 0.153(4) 0.107(3) 0.112(3) 0.039(3) 0.022(3) 0.005(3)
C11 0.183(5) 0.118(4) 0.135(4) 0.052(4) 0.036(4) 0.024(3)
C12 0.207(5) 0.137(4) 0.126(4) 0.050(4) 0.044(4) 0.038(3)
O5 0.199(4) 0.137(3) 0.101(3) 0.058(3) 0.044(3) 0.023(2)
C13 0.0529(19) 0.060(2) 0.0561(19) -0.0035(16) 0.0051(16) -0.0159(16)
O3 0.0487(13) 0.0778(17) 0.0438(12) 0.0007(12) 0.0017(10) -0.0107(11)
C14 0.0533(18) 0.056(2) 0.0489(18) 0.0019(15) 0.0039(15) -0.0155(14)
O4 0.0499(14) 0.094(2) 0.0631(16) -0.0032(14) -0.0009(12) -0.0057(14)
C15 0.080(3) 0.059(2) 0.057(2) 0.0055(19) 0.0149(19) -0.0135(17)
C16 0.097(4) 0.087(3) 0.077(3) -0.016(3) 0.018(3) -0.006(3)
C17 0.163(7) 0.089(4) 0.103(5) -0.027(4) 0.049(5) -0.007(3)
C18 0.172(7) 0.088(4) 0.080(4) 0.023(4) 0.024(4) 0.009(3)
C19 0.131(5) 0.113(5) 0.068(3) 0.044(4) 0.012(3) 0.012(3)
C20 0.087(3) 0.090(3) 0.058(2) 0.025(3) 0.005(2) -0.002(2)
Cl 0.0608(5) 0.0715(6) 0.0514(5) 0.0044(4) 0.0018(4) -0.0227(4)
S 0.0449(4) 0.0549(5) 0.0377(4) -0.0029(3) -0.0048(3) -0.0030(3)
O6 0.0667(15) 0.0607(15) 0.0501(13) -0.0173(12) -0.0053(11) -0.0001(11)
O7 0.0482(14) 0.091(2) 0.0539(14) 0.0081(13) -0.0064(11) -0.0142(13)
N2 0.0711(19) 0.0516(16) 0.0390(14) 0.0031(15) -0.0059(12) 0.0026(12)

loop_
_atom_type_symbol
_atom_type_description
_atom_type_scat_dispersion_real
_atom_type_scat_dispersion_imag
_atom_type_scat_source
C C 0.0033 0.0016 'International Tables Vol C Tables 4.2.6.8 and 6.1.1.4'
H H 0.0000 0.0000 'International Tables Vol C Tables 4.2.6.8 and 6.1.1.4'
O O 0.0106 0.0060 'International Tables Vol C Tables 4.2.6.8 and 6.1.1.4'
N N 0.0061 0.0033 'International Tables Vol C Tables 4.2.6.8 and 6.1.1.4'
Cl Cl 0.1484 0.1585 'International Tables Vol C Tables 4.2.6.8 and 6.1.1.4'
S S 0.1246 0.1234 'International Tables Vol C Tables 4.2.6.8 and 6.1.1.4'

loop_
_geom_angle_atom_site_label_1
_geom_angle_atom_site_label_2
_geom_angle_atom_site_label_3
_geom_angle
_geom_angle_publ_flag
C6 C1 C2 119.5(3) ?
C6 C1 C7 120.0(3) ?
C2 C1 C7 120.6(3) ?
N1 C2 C3 120.6(3) ?
N1 C2 C1 121.8(3) ?
C3 C2 C1 117.6(3) ?
C4 C3 C2 120.7(3) ?
C4 C3 H3 116(2) ?
C2 C3 H3 123(2) ?
C3 C4 C5 122.4(3) ?
C3 C4 Cl 116.8(3) ?
C5 C4 Cl 120.8(2) ?
C6 C5 C4 117.5(3) ?
C6 C5 S 118.0(2) ?
C4 C5 S 124.4(2) ?
C5 C6 C1 122.3(3) ?
C5 C6 H6 120(2) ?
C1 C6 H6 118(2) ?
O1 C7 O2 121.7(3) ?
O1 C7 C1 125.6(3) ?
O2 C7 C1 112.8(3) ?
C7 O2 C13 115.2(3) ?
C2 N1 C8 125.2(3) y
C2 N1 H1 113(3) ?
C8 N1 H1 121(3) ?
N1 C8 C9 114.2(3) y
N1 C8 H8A 113(3) ?
C9 C8 H8A 106(3) ?
N1 C8 H8B 104(3) ?
C9 C8 H8B 117(3) ?
H8A C8 H8B 103(4) ?
O5 C9 C10 109.3(6) ?
O5 C9 C8 117.3(5) y
C10 C9 C8 132.9(5) ?
C9 C10 C11 108.1(7) ?
C9 C10 H10 126.0 ?
C11 C10 H10 126.0 ?
C12 C11 C10 105.7(8) ?
C12 C11 H11 127.1 ?
C10 C11 H11 127.1 ?
C11 C12 O5 111.7(8) ?
C11 C12 H12 124.1 ?
O5 C12 H12 124.1 ?
C9 O5 C12 104.8(6) ?
O3 C13 O2 110.0(3) ?
O3 C13 H13A 111(3) ?
O2 C13 H13A 103(3) ?
O3 C13 H13B 109(3) ?
O2 C13 H13B 109(3) ?
H13A C13 H13B 115(4) ?
C14 O3 C13 117.8(3) ?
O4 C14 O3 122.6(3) ?
O4 C14 C15 125.9(4) ?
O3 C14 C15 111.5(3) y
C16 C15 C20 119.9(5) ?
C16 C15 C14 118.9(4) y
C20 C15 C14 121.2(4) y
C15 C16 C17 120.7(6) y
C15 C16 H16 123(4) ?
C17 C16 H16 115(4) ?
C18 C17 C16 118.0(6) y
C18 C17 H17 121.0 ?
C16 C17 H17 121.0 ?
C19 C18 C17 121.6(6) y
C19 C18 H18 119.2 ?
C17 C18 H18 119.2 ?
C18 C19 C20 120.5(6) y
C18 C19 H19 119.8 ?
C20 C19 H19 119.8 ?
C19 C20 C15 119.3(6) y
C19 C20 H20 120(3) ?
C15 C20 H20 121(3) ?
O7 S O6 118.83(18) ?
O7 S N2 107.61(17) ?
O6 S N2 106.55(16) ?
O7 S C5 105.89(15) ?
O6 S C5 107.99(16) ?
N2 S C5 109.81(16) ?
S N2 H2A 112(3) ?
S N2 H2B 114(3) ?
H2A N2 H2B 128(4) ?

loop_
_geom_bond_atom_site_label_1
_geom_bond_atom_site_label_2
_geom_bond_site_symmetry_2
_geom_bond_distance
_geom_bond_publ_flag
C1 C6 . 1.401(4) ?
C1 C2 . 1.426(5) ?
C1 C7 . 1.468(4) ?
C2 N1 . 1.348(4) ?
C2 C3 . 1.421(4) ?
C3 C4 . 1.366(5) ?
C3 H3 . 0.97(3) ?
C4 C5 . 1.400(4) ?
C4 Cl . 1.739(3) ?
C5 C6 . 1.383(4) ?
C5 S . 1.771(3) ?
C6 H6 . 0.95(2) ?
C7 O1 . 1.199(4) ?
C7 O2 . 1.369(4) ?
O2 C13 . 1.422(4) ?
N1 C8 . 1.456(5) y
N1 H1 . 0.82(3) ?
C8 C9 . 1.473(7) y
C8 H8A . 0.89(3) ?
C8 H8B . 0.90(3) ?
C9 O5 . 1.293(6) ?
C9 C10 . 1.313(8) ?
C10 C11 . 1.404(10) ?
C10 H10 . 0.9814 ?
C11 C12 . 1.223(11) ?
C11 H11 . 0.9765 ?
C12 O5 . 1.410(9) ?
C12 H12 . 0.9843 ?
C13 O3 . 1.406(5) ?
C13 H13A . 0.90(3) ?
C13 H13B . 0.89(3) ?
O3 C14 . 1.350(4) ?
C14 O4 . 1.201(4) ?
C14 C15 . 1.477(5) y
C15 C16 . 1.359(7) y
C15 C20 . 1.402(7) y
C16 C17 . 1.416(8) y
C16 H16 . 0.97(3) ?
C17 C18 . 1.390(11) y
C17 H17 . 0.9566 ?
C18 C19 . 1.347(10) y
C18 H18 . 0.9648 ?
C19 C20 . 1.391(7) y
C19 H19 . 0.9688 ?
C20 H20 . 0.98(3) ?
S O7 . 1.425(3) ?
S O6 . 1.434(3) ?
S N2 . 1.596(3) ?
N2 H2A . 0.83(3) ?
N2 H2B . 0.83(3) ?

loop_
_geom_hbond_atom_site_label_D
_geom_hbond_atom_site_label_H
_geom_hbond_atom_site_label_A
_geom_hbond_site_symmetry_A
_geom_hbond_distance_DH
_geom_hbond_distance_HA
_geom_hbond_distance_DA
_geom_hbond_angle_DHA
_geom_hbond_publ_flag
N1 H1 O1 . 0.82(3) 2.01(4) 2.689(4) 140(4) y
N1 H1 O4 1_455 0.82(3) 2.49(4) 3.079(5) 129(3) y
N2 H2A O1 4_666 0.83(3) 2.30(4) 3.004(4) 143(4) y
N2 H2A O4 4_566 0.83(3) 2.51(4) 3.105(5) 129(4) y
N2 H2B O6 3_567 0.83(4) 2.20(4) 3.006(4) 162(4) y

loop_
_geom_torsion_atom_site_label_1
_geom_torsion_atom_site_label_2
_geom_torsion_atom_site_label_3
_geom_torsion_atom_site_label_4
_geom_torsion
_geom_torsion_publ_flag
C6 C1 C2 N1 -178.4(3) ?
C7 C1 C2 N1 1.0(5) ?
C6 C1 C2 C3 -0.4(4) ?
C7 C1 C2 C3 179.1(3) ?
N1 C2 C3 C4 178.4(3) ?
C1 C2 C3 C4 0.3(5) ?
C2 C3 C4 C5 0.9(5) ?
C2 C3 C4 Cl -177.7(3) ?
C3 C4 C5 C6 -2.0(5) ?
Cl C4 C5 C6 176.5(2) ?
C3 C4 C5 S 174.2(3) ?
Cl C4 C5 S -7.3(4) ?
C4 C5 C6 C1 1.9(5) ?
S C5 C6 C1 -174.5(2) ?
C2 C1 C6 C5 -0.8(5) ?
C7 C1 C6 C5 179.7(3) ?
C6 C1 C7 O1 -178.7(3) ?
C2 C1 C7 O1 1.8(5) ?
C6 C1 C7 O2 1.5(4) ?
C2 C1 C7 O2 -178.0(3) ?
O1 C7 O2 C13 -4.3(5) ?
C1 C7 O2 C13 175.5(3) ?
C3 C2 N1 C8 7.5(5) ?
C1 C2 N1 C8 -174.5(3) y
C2 N1 C8 C9 84.6(5) y
N1 C8 C9 O5 57.7(7) y
N1 C8 C9 C10 -113.6(7) ?
O5 C9 C10 C11 4.7(9) ?
C8 C9 C10 C11 176.5(7) ?
C9 C10 C11 C12 -1.6(12) ?
C10 C11 C12 O5 -1.9(13) ?
C10 C9 O5 C12 -5.6(9) ?
C8 C9 O5 C12 -178.8(7) ?
C11 C12 O5 C9 4.8(12) ?
C7 O2 C13 O3 80.6(4) ?
O2 C13 O3 C14 85.3(4) ?
C13 O3 C14 O4 1.4(5) ?
C13 O3 C14 C15 -177.8(3) y
O4 C14 C15 C16 -11.4(6) ?
O3 C14 C15 C16 167.8(4) y
O4 C14 C15 C20 170.0(4) ?
O3 C14 C15 C20 -10.7(5) y
C20 C15 C16 C17 1.5(7) ?
C14 C15 C16 C17 -177.0(4) y
C15 C16 C17 C18 -0.4(9) ?
C16 C17 C18 C19 -1.2(10) y
C17 C18 C19 C20 1.6(10) ?
C18 C19 C20 C15 -0.4(8) y
C16 C15 C20 C19 -1.2(7) ?
C14 C15 C20 C19 177.3(4) ?
C6 C5 S O7 -8.8(3) ?
C4 C5 S O7 175.1(3) ?
C6 C5 S O6 119.5(3) ?
C4 C5 S O6 -56.6(3) ?
C6 C5 S N2 -124.7(3) ?
C4 C5 S N2 59.2(3) ?

loop_
_cod_related_entry_id
_cod_related_entry_database
_cod_related_entry_code
1 ChemSpider 21136512
